data_2019567
loop_
_publ_author_name
'Cort\'es, Edwar'
'Abon\'ia, Rodrigo'
'Cobo, Justo'
'Glidewell, Christopher'

_publ_section_title
;
 Octyl
 1-(5-<i>tert</i>-butyl-1<i>H</i>-pyrazol-3-yl)-2-(4-chlorophenyl)-1<i>H</i>-benzimidazole-5-carboxylate:
 complex sheets built from N---H&#x00B7;&#x00B7;&#x00B7;N,
 C---H&#x00B7;&#x00B7;&#x00B7;N and C---H&#x00B7;&#x00B7;&#x00B7;O
 hydrogen bonds
;
_journal_coeditor_code FG3321
_journal_issue 6
_journal_name_full 'Acta Crystallographica Section C'
_journal_page_first 617
_journal_page_last 621
_journal_paper_doi 10.1107/S2053229614011760
_journal_volume 70
_journal_year 2014
_chemical_formula_moiety 'C29 H35 Cl N4 O2'
_chemical_formula_sum 'C29 H35 Cl N4 O2'
_chemical_formula_weight 507.06
_chemical_name_systematic
;
Octyl 1-(5-(<i>tert</i>-butyl)-1<i>H</i>-pyrazol-3-yl)-2-
(4-chlorophenyl)-1<i>H</i>-benzo[<i>d</i>]imidazole-5-carboxylate
;
_space_group_IT_number 15
_symmetry_cell_setting monoclinic
_symmetry_space_group_name_Hall '-C 2yc'
_symmetry_space_group_name_H-M 'C 1 2/c 1'
_atom_sites_solution_hydrogens geom
_atom_sites_solution_primary direct
_atom_sites_solution_secondary difmap
_cell_angle_alpha 90.00
_cell_angle_beta 93.247(11)
_cell_angle_gamma 90.00
_cell_formula_units_Z 8
_cell_length_a 29.768(4)
_cell_length_b 15.6022(12)
_cell_length_c 11.8465(15)
_cell_measurement_reflns_used 6308
_cell_measurement_temperature 120(2)
_cell_measurement_theta_max 27.50
_cell_measurement_theta_min 2.74
_cell_volume 5493.2(11)
_computing_cell_refinement 'DIRAX/LSQ (Duisenberg <i>et al.</i>, 2000)'
_computing_data_collection 'COLLECT (Nonius, 1999)'
_computing_data_reduction 'EVALCCD (Duisenberg <i>et al.</i>, 2003)'
_computing_molecular_graphics 'PLATON (Spek, 2009)'
_computing_publication_material
;
SHELXL97 (Sheldrick, 2008), SHELXL2013 (Sheldrick, 2013) and
PLATON
(Spek, 2009)
;
_computing_structure_refinement
;
SHELXL97 (Sheldrick, 2008) and SHELXL2013 (Sheldrick, 2013)
;
_computing_structure_solution 'SIR2004 (Burla <i>et al.</i>, 2005)'
_diffrn_ambient_temperature 120(2)
_diffrn_detector_area_resol_mean 9.091
_diffrn_measured_fraction_theta_full 0.997
_diffrn_measured_fraction_theta_max 0.998
_diffrn_measurement_device_type 'Bruker Nonius KappaCCD area-detector'
_diffrn_measurement_method '\f and \w'
_diffrn_radiation_monochromator graphite
_diffrn_radiation_source 'Bruker Nonius FR591 rotating anode'
_diffrn_radiation_type 'Mo K\a'
_diffrn_radiation_wavelength 0.71073
_diffrn_reflns_av_R_equivalents 0.0759
_diffrn_reflns_av_sigmaI/netI 0.0589
_diffrn_reflns_limit_h_max 38
_diffrn_reflns_limit_h_min -38
_diffrn_reflns_limit_k_max 20
_diffrn_reflns_limit_k_min -20
_diffrn_reflns_limit_l_max 15
_diffrn_reflns_limit_l_min -12
_diffrn_reflns_number 44941
_diffrn_reflns_theta_full 27.504
_diffrn_reflns_theta_max 27.504
_diffrn_reflns_theta_min 3.050
_diffrn_standards_decay_% 0
_diffrn_standards_interval_count 0
_diffrn_standards_interval_time 0
_diffrn_standards_number 0
_exptl_absorpt_coefficient_mu 0.171
_exptl_absorpt_correction_T_max 0.960
_exptl_absorpt_correction_T_min 0.904
_exptl_absorpt_correction_type multi-scan
_exptl_absorpt_process_details '(SADABS; Sheldrick, 2003)'
_exptl_crystal_colour colourless
_exptl_crystal_density_diffrn 1.226
_exptl_crystal_density_method 'not measured'
_exptl_crystal_description block
_exptl_crystal_F_000 2160
_exptl_crystal_size_max 0.300
_exptl_crystal_size_mid 0.300
_exptl_crystal_size_min 0.240
_refine_diff_density_max 0.418
_refine_diff_density_min -0.321
_refine_ls_extinction_method none
_refine_ls_goodness_of_fit_ref 1.089
_refine_ls_hydrogen_treatment constr
_refine_ls_matrix_type full
_refine_ls_number_parameters 329
_refine_ls_number_reflns 6303
_refine_ls_number_restraints 0
_refine_ls_restrained_S_all 1.089
_refine_ls_R_factor_all 0.1058
_refine_ls_R_factor_gt 0.0529
_refine_ls_shift/su_max 0.001
_refine_ls_shift/su_mean 0.000
_refine_ls_structure_factor_coef Fsqd
_refine_ls_weighting_details 'w = 1/[\s^2^(Fo^2^)+(0.0289P)^2^+10.0795P] where P=(Fo^2^+2Fc^2^)/3'
_refine_ls_weighting_scheme calc
_refine_ls_wR_factor_gt 0.0963
_refine_ls_wR_factor_ref 0.1157
_reflns_number_gt 4127
_reflns_number_total 6303
_reflns_threshold_expression I>2\s(I)
_cod_data_source_file fg3321sup1.cif
_cod_data_source_block I
_cod_depositor_comments 'Adding full bibliography for 2019567.cif.'
_cod_original_sg_symbol_H-M 'C 2/c'
_cod_database_code 2019567
_cod_database_fobs_code 2019567
_shelx_space_group_comment
;
The symmetry employed for this shelxl refinement is uniquely defined by the
following loop, which should always be used as a source of symmetry information
in preference to the above space-group names. They are only intended as
comments.
;
_shelx_estimated_absorpt_t_min 0.950
_shelx_estimated_absorpt_t_max 0.960

loop_
_space_group_symop_operation_xyz
'x, y, z'
'-x, y, -z+1/2'
'x+1/2, y+1/2, z'
'-x+1/2, y+1/2, -z+1/2'
'-x, -y, -z'
'x, -y, z-1/2'
'-x+1/2, -y+1/2, -z'
'x+1/2, -y+1/2, z-1/2'

loop_
_atom_site_type_symbol
_atom_site_label
_atom_site_fract_x
_atom_site_fract_y
_atom_site_fract_z
_atom_site_U_iso_or_equiv
_atom_site_adp_type
_atom_site_calc_flag
_atom_site_refinement_flags
_atom_site_occupancy
_atom_site_symmetry_multiplicity
N N1 0.25787(6) 0.63868(10) 0.31816(15) 0.0163(4) Uani d . 1 1
C C2 0.25340(7) 0.71904(13) 0.26995(17) 0.0153(4) Uani d . 1 1
N N3 0.22407(6) 0.76752(11) 0.32052(15) 0.0164(4) Uani d . 1 1
C C3a 0.20796(7) 0.71655(13) 0.40562(17) 0.0160(4) Uani d . 1 1
C C4 0.17557(7) 0.73311(13) 0.48333(18) 0.0176(4) Uani d . 1 1
H H4 0.1613 0.7875 0.4860 0.021 Uiso calc R 1 1
C C5 0.16466(7) 0.66763(13) 0.55689(18) 0.0175(4) Uani d . 1 1
C C6 0.18684(7) 0.58772(13) 0.55630(18) 0.0192(5) Uani d . 1 1
H H6 0.1790 0.5446 0.6083 0.023 Uiso calc R 1 1
C C7 0.21981(7) 0.57093(13) 0.48158(18) 0.0183(5) Uani d . 1 1
H H7 0.2355 0.5179 0.4823 0.022 Uiso calc R 1 1
C C7a 0.22872(7) 0.63584(13) 0.40526(17) 0.0164(4) Uani d . 1 1
N N11 0.30521(6) 0.44808(11) 0.23533(15) 0.0185(4) Uani d . 1 1
H H11 0.3002 0.3959 0.2148 0.022 Uiso d R 1 1
N N12 0.26881(6) 0.49649(11) 0.25719(15) 0.0188(4) Uani d . 1 1
C C13 0.28705(7) 0.57072(13) 0.28947(17) 0.0160(4) Uani d . 1 1
C C14 0.33396(7) 0.57130(13) 0.28929(18) 0.0175(4) Uani d . 1 1
H H14 0.3539 0.6170 0.3099 0.021 Uiso calc R 1 1
C C15 0.34474(7) 0.49032(13) 0.25235(17) 0.0171(4) Uani d . 1 1
C C16 0.38979(7) 0.45298(14) 0.22397(19) 0.0202(5) Uani d . 1 1
C C17 0.39329(8) 0.35878(14) 0.2602(2) 0.0268(5) Uani d . 1 1
H H17A 0.3912 0.3547 0.3423 0.040 Uiso calc R 1 1
H H17B 0.4222 0.3354 0.2393 0.040 Uiso calc R 1 1
H H17C 0.3687 0.3261 0.2223 0.040 Uiso calc R 1 1
C C18 0.39383(9) 0.46020(17) 0.0951(2) 0.0320(6) Uani d . 1 1
H H18A 0.3691 0.4286 0.0560 0.048 Uiso calc R 1 1
H H18B 0.4226 0.4359 0.0748 0.048 Uiso calc R 1 1
H H18C 0.3923 0.5206 0.0727 0.048 Uiso calc R 1 1
C C19 0.42779(7) 0.50463(16) 0.2846(2) 0.0279(5) Uani d . 1 1
H H19A 0.4257 0.5647 0.2606 0.042 Uiso calc R 1 1
H H19B 0.4569 0.4811 0.2653 0.042 Uiso calc R 1 1
H H19C 0.4251 0.5011 0.3665 0.042 Uiso calc R 1 1
C C21 0.27871(7) 0.74611(13) 0.17284(18) 0.0161(4) Uani d . 1 1
C C22 0.28925(7) 0.68977(14) 0.08616(18) 0.0186(5) Uani d . 1 1
H H22 0.2803 0.6314 0.0896 0.022 Uiso calc R 1 1
C C23 0.31252(7) 0.71816(14) -0.00445(19) 0.0201(5) Uani d . 1 1
H H23 0.3195 0.6799 -0.0633 0.024 Uiso calc R 1 1
C C24 0.32557(7) 0.80348(14) -0.00809(19) 0.0201(5) Uani d . 1 1
Cl Cl24 0.35460(2) 0.84130(4) -0.12188(5) 0.03072(16) Uani d . 1 1
C C25 0.31546(7) 0.86065(13) 0.07603(18) 0.0189(5) Uani d . 1 1
H H25 0.3247 0.9188 0.0723 0.023 Uiso calc R 1 1
C C26 0.29161(7) 0.83199(13) 0.16592(18) 0.0169(4) Uani d . 1 1
H H26 0.2840 0.8711 0.2233 0.020 Uiso calc R 1 1
C C51 0.12816(7) 0.68442(14) 0.63483(18) 0.0189(5) Uani d . 1 1
O O51 0.11099(5) 0.75352(10) 0.64901(14) 0.0246(4) Uani d . 1 1
O O52 0.11534(5) 0.61234(9) 0.68670(13) 0.0225(4) Uani d . 1 1
C C52 0.07993(8) 0.62233(15) 0.7656(2) 0.0264(5) Uani d . 1 1
H H52A 0.0563 0.6616 0.7340 0.032 Uiso calc R 1 1
H H52B 0.0924 0.6463 0.8381 0.032 Uiso calc R 1 1
C C53 0.06049(8) 0.53415(15) 0.7840(2) 0.0283(5) Uani d . 1 1
H H53A 0.0345 0.5399 0.8322 0.034 Uiso calc R 1 1
H H53B 0.0490 0.5112 0.7100 0.034 Uiso calc R 1 1
C C54 0.09297(8) 0.46972(16) 0.8382(2) 0.0277(5) Uani d . 1 1
H H54A 0.1019 0.4889 0.9160 0.033 Uiso calc R 1 1
H H54B 0.1204 0.4678 0.7948 0.033 Uiso calc R 1 1
C C55 0.07286(8) 0.37921(15) 0.8432(2) 0.0261(5) Uani d . 1 1
H H55A 0.0613 0.3626 0.7663 0.031 Uiso calc R 1 1
H H55B 0.0971 0.3385 0.8670 0.031 Uiso calc R 1 1
C C56 0.03485(8) 0.37089(15) 0.9238(2) 0.0262(5) Uani d . 1 1
H H56A 0.0086 0.4043 0.8931 0.031 Uiso calc R 1 1
H H56B 0.0448 0.3962 0.9976 0.031 Uiso calc R 1 1
C C57 0.02003(8) 0.27838(15) 0.9425(2) 0.0264(5) Uani d . 1 1
H H57A 0.0095 0.2533 0.8689 0.032 Uiso calc R 1 1
H H57B 0.0463 0.2446 0.9720 0.032 Uiso calc R 1 1
C C58 -0.01726(9) 0.27096(18) 1.0243(2) 0.0372(6) Uani d . 1 1
H H58A -0.0447 0.2989 0.9905 0.045 Uiso calc R 1 1
H H58B -0.0081 0.3022 1.0946 0.045 Uiso calc R 1 1
C C59 -0.02851(12) 0.1784(2) 1.0542(3) 0.0606(10) Uani d . 1 1
H H59A -0.0365 0.1463 0.9849 0.091 Uiso calc R 1 1
H H59B -0.0539 0.1778 1.1033 0.091 Uiso calc R 1 1
H H59C -0.0023 0.1517 1.0938 0.091 Uiso calc R 1 1

loop_
_atom_site_aniso_label
_atom_site_aniso_U_11
_atom_site_aniso_U_22
_atom_site_aniso_U_33
_atom_site_aniso_U_12
_atom_site_aniso_U_13
_atom_site_aniso_U_23
N1 0.0180(9) 0.0123(8) 0.0187(9) -0.0007(7) 0.0018(7) -0.0002(7)
C2 0.0169(10) 0.0110(10) 0.0176(11) -0.0017(8) -0.0020(8) 0.0009(8)
N3 0.0174(9) 0.0133(8) 0.0184(9) -0.0008(7) 0.0009(7) 0.0018(7)
C3a 0.0188(11) 0.0123(10) 0.0166(11) -0.0014(8) -0.0014(8) 0.0000(8)
C4 0.0182(11) 0.0135(10) 0.0208(11) -0.0012(8) -0.0016(9) -0.0006(9)
C5 0.0186(11) 0.0170(10) 0.0166(11) -0.0036(9) -0.0014(8) -0.0011(9)
C6 0.0237(12) 0.0147(10) 0.0190(11) -0.0052(9) 0.0001(9) 0.0027(9)
C7 0.0220(11) 0.0127(10) 0.0200(11) 0.0002(9) -0.0012(9) 0.0007(9)
C7a 0.0173(10) 0.0155(10) 0.0164(11) -0.0017(8) 0.0007(8) -0.0014(8)
N11 0.0203(9) 0.0113(8) 0.0242(10) -0.0006(7) 0.0033(7) -0.0037(7)
N12 0.0204(9) 0.0142(9) 0.0220(10) -0.0002(7) 0.0020(7) -0.0005(7)
C13 0.0212(11) 0.0116(10) 0.0152(11) 0.0008(8) -0.0003(8) 0.0011(8)
C14 0.0186(11) 0.0146(10) 0.0192(11) -0.0024(9) 0.0011(9) -0.0006(9)
C15 0.0203(11) 0.0161(10) 0.0149(11) -0.0026(9) 0.0014(8) 0.0017(9)
C16 0.0208(11) 0.0182(11) 0.0222(12) 0.0009(9) 0.0071(9) 0.0002(9)
C17 0.0252(12) 0.0213(12) 0.0344(14) 0.0061(10) 0.0079(10) 0.0012(10)
C18 0.0393(14) 0.0329(14) 0.0249(13) 0.0033(12) 0.0124(11) -0.0006(11)
C19 0.0209(12) 0.0295(13) 0.0339(14) -0.0002(10) 0.0071(10) -0.0025(11)
C21 0.0148(10) 0.0163(10) 0.0169(11) 0.0017(8) -0.0009(8) 0.0026(8)
C22 0.0210(11) 0.0145(10) 0.0197(11) 0.0007(9) -0.0022(9) 0.0021(9)
C23 0.0228(12) 0.0187(11) 0.0187(11) 0.0023(9) 0.0007(9) -0.0020(9)
C24 0.0150(11) 0.0243(11) 0.0212(12) 0.0009(9) 0.0043(9) 0.0056(9)
Cl24 0.0378(3) 0.0283(3) 0.0275(3) -0.0043(3) 0.0143(3) 0.0025(3)
C25 0.0179(11) 0.0144(10) 0.0242(12) -0.0004(9) -0.0008(9) 0.0016(9)
C26 0.0178(11) 0.0145(10) 0.0183(11) 0.0014(8) -0.0012(8) -0.0011(9)
C51 0.0178(11) 0.0201(11) 0.0185(12) -0.0049(9) -0.0027(9) -0.0016(9)
O51 0.0239(8) 0.0176(8) 0.0329(10) -0.0012(7) 0.0076(7) -0.0019(7)
O52 0.0230(8) 0.0189(8) 0.0266(9) -0.0018(6) 0.0097(7) 0.0029(7)
C52 0.0215(12) 0.0278(12) 0.0308(13) -0.0007(10) 0.0104(10) 0.0017(10)
C53 0.0210(12) 0.0304(13) 0.0341(14) -0.0039(10) 0.0070(10) 0.0039(11)
C54 0.0190(12) 0.0351(14) 0.0292(13) -0.0022(10) 0.0033(10) 0.0038(11)
C55 0.0262(12) 0.0249(12) 0.0277(13) 0.0014(10) 0.0072(10) 0.0028(10)
C56 0.0263(12) 0.0238(12) 0.0293(13) 0.0012(10) 0.0075(10) 0.0037(10)
C57 0.0283(13) 0.0251(12) 0.0256(13) -0.0042(10) 0.0009(10) 0.0022(10)
C58 0.0361(15) 0.0404(16) 0.0357(15) -0.0085(12) 0.0065(12) 0.0063(13)
C59 0.071(2) 0.054(2) 0.058(2) -0.0285(18) 0.0091(18) 0.0178(17)

loop_
_atom_type_symbol
_atom_type_description
_atom_type_scat_dispersion_real
_atom_type_scat_dispersion_imag
_atom_type_scat_source
C C 0.0033 0.0016 'International Tables Vol C Tables 4.2.6.8 and 6.1.1.4'
H H 0.0000 0.0000 'International Tables Vol C Tables 4.2.6.8 and 6.1.1.4'
Cl Cl 0.1484 0.1585 'International Tables Vol C Tables 4.2.6.8 and 6.1.1.4'
N N 0.0061 0.0033 'International Tables Vol C Tables 4.2.6.8 and 6.1.1.4'
O O 0.0106 0.0060 'International Tables Vol C Tables 4.2.6.8 and 6.1.1.4'

loop_
_geom_angle_atom_site_label_1
_geom_angle_atom_site_label_2
_geom_angle_atom_site_label_3
_geom_angle
C2 N1 C7a 106.69(17)
C2 N1 C13 128.55(17)
C7a N1 C13 124.75(17)
N3 C2 N1 112.47(18)
N3 C2 C21 124.71(18)
N1 C2 C21 122.82(18)
C2 N3 C3a 105.35(17)
N3 C3a C4 130.73(19)
N3 C3a C7a 109.94(18)
C4 C3a C7a 119.31(19)
C5 C4 C3a 118.14(19)
C5 C4 H4 120.9
C3a C4 H4 120.9
C4 C5 C6 121.3(2)
C4 C5 C51 117.60(19)
C6 C5 C51 121.12(19)
C7 C6 C5 121.3(2)
C7 C6 H6 119.3
C5 C6 H6 119.3
C6 C7 C7a 116.47(19)
C6 C7 H7 121.8
C7a C7 H7 121.8
N1 C7a C7 131.05(19)
N1 C7a C3a 105.55(17)
C7 C7a C3a 123.40(19)
C15 N11 N12 113.41(17)
C15 N11 H11 129.7
N12 N11 H11 116.9
C13 N12 N11 102.86(16)
N12 C13 C14 113.48(18)
N12 C13 N1 118.29(18)
C14 C13 N1 128.23(18)
C15 C14 C13 104.17(18)
C15 C14 H14 127.9
C13 C14 H14 127.9
N11 C15 C14 106.08(18)
N11 C15 C16 123.49(18)
C14 C15 C16 130.22(19)
C15 C16 C17 110.67(17)
C15 C16 C19 109.41(18)
C17 C16 C19 109.62(19)
C15 C16 C18 108.11(18)
C17 C16 C18 109.84(19)
C19 C16 C18 109.15(19)
C16 C17 H17A 109.5
C16 C17 H17B 109.5
H17A C17 H17B 109.5
C16 C17 H17C 109.5
H17A C17 H17C 109.5
H17B C17 H17C 109.5
C16 C18 H18A 109.5
C16 C18 H18B 109.5
H18A C18 H18B 109.5
C16 C18 H18C 109.5
H18A C18 H18C 109.5
H18B C18 H18C 109.5
C16 C19 H19A 109.5
C16 C19 H19B 109.5
H19A C19 H19B 109.5
C16 C19 H19C 109.5
H19A C19 H19C 109.5
H19B C19 H19C 109.5
C26 C21 C22 119.02(19)
C26 C21 C2 118.38(19)
C22 C21 C2 122.58(19)
C23 C22 C21 120.7(2)
C23 C22 H22 119.6
C21 C22 H22 119.6
C22 C23 C24 119.0(2)
C22 C23 H23 120.5
C24 C23 H23 120.5
C25 C24 C23 121.5(2)
C25 C24 Cl24 118.43(17)
C23 C24 Cl24 120.01(17)
C24 C25 C26 119.1(2)
C24 C25 H25 120.4
C26 C25 H25 120.4
C25 C26 C21 120.6(2)
C25 C26 H26 119.7
C21 C26 H26 119.7
O51 C51 O52 123.2(2)
O51 C51 C5 124.9(2)
O52 C51 C5 111.82(18)
C51 O52 C52 115.94(17)
O52 C52 C53 106.96(19)
O52 C52 H52A 110.3
C53 C52 H52A 110.3
O52 C52 H52B 110.3
C53 C52 H52B 110.3
H52A C52 H52B 108.6
C54 C53 C52 115.1(2)
C54 C53 H53A 108.5
C52 C53 H53A 108.5
C54 C53 H53B 108.5
C52 C53 H53B 108.5
H53A C53 H53B 107.5
C53 C54 C55 112.70(19)
C53 C54 H54A 109.1
C55 C54 H54A 109.1
C53 C54 H54B 109.1
C55 C54 H54B 109.1
H54A C54 H54B 107.8
C56 C55 C54 114.0(2)
C56 C55 H55A 108.8
C54 C55 H55A 108.8
C56 C55 H55B 108.8
C54 C55 H55B 108.8
H55A C55 H55B 107.6
C55 C56 C57 113.6(2)
C55 C56 H56A 108.8
C57 C56 H56A 108.8
C55 C56 H56B 108.8
C57 C56 H56B 108.8
H56A C56 H56B 107.7
C58 C57 C56 113.1(2)
C58 C57 H57A 109.0
C56 C57 H57A 109.0
C58 C57 H57B 109.0
C56 C57 H57B 109.0
H57A C57 H57B 107.8
C57 C58 C59 113.4(2)
C57 C58 H58A 108.9
C59 C58 H58A 108.9
C57 C58 H58B 108.9
C59 C58 H58B 108.9
H58A C58 H58B 107.7
C58 C59 H59A 109.5
C58 C59 H59B 109.5
H59A C59 H59B 109.5
C58 C59 H59C 109.5
H59A C59 H59C 109.5
H59B C59 H59C 109.5

loop_
_geom_bond_atom_site_label_1
_geom_bond_atom_site_label_2
_geom_bond_distance
_geom_bond_publ_flag
N1 C2 1.381(3) y
N1 C13 1.424(3) ?
C2 N3 1.324(3) y
C2 C21 1.472(3) ?
N3 C3a 1.391(3) y
C3a C4 1.394(3) ?
C3a C7a 1.403(3) y
C7a N1 1.386(3) y
C4 C5 1.393(3) ?
C4 H4 0.9500 ?
C5 C6 1.411(3) ?
C5 C51 1.488(3) ?
C6 C7 1.383(3) ?
C6 H6 0.9500 ?
C7 C7a 1.393(3) ?
C7 H7 0.9500 ?
N11 N12 1.358(2) y
N11 H11 0.8601 ?
N12 C13 1.326(3) y
C13 C14 1.397(3) y
C14 C15 1.381(3) y
C15 N11 1.354(3) y
C14 H14 0.9500 ?
C15 C16 1.517(3) ?
C16 C17 1.533(3) ?
C16 C19 1.534(3) ?
C16 C18 1.542(3) ?
C17 H17A 0.9800 ?
C17 H17B 0.9800 ?
C17 H17C 0.9800 ?
C18 H18A 0.9800 ?
C18 H18B 0.9800 ?
C18 H18C 0.9800 ?
C19 H19A 0.9800 ?
C19 H19B 0.9800 ?
C19 H19C 0.9800 ?
C21 C26 1.397(3) ?
C21 C22 1.401(3) ?
C22 C23 1.383(3) ?
C22 H22 0.9500 ?
C23 C24 1.388(3) ?
C23 H23 0.9500 ?
C24 C25 1.383(3) ?
C24 Cl24 1.745(2) ?
C25 C26 1.387(3) ?
C25 H25 0.9500 ?
C26 H26 0.9500 ?
C51 O51 1.209(3) ?
C51 O52 1.347(3) ?
O52 C52 1.457(3) ?
C52 C53 1.513(3) ?
C52 H52A 0.9900 ?
C52 H52B 0.9900 ?
C53 C54 1.513(3) ?
C53 H53A 0.9900 ?
C53 H53B 0.9900 ?
C54 C55 1.536(3) ?
C54 H54A 0.9900 ?
C54 H54B 0.9900 ?
C55 C56 1.526(3) ?
C55 H55A 0.9900 ?
C55 H55B 0.9900 ?
C56 C57 1.529(3) ?
C56 H56A 0.9900 ?
C56 H56B 0.9900 ?
C57 C58 1.519(3) ?
C57 H57A 0.9900 ?
C57 H57B 0.9900 ?
C58 C59 1.529(4) ?
C58 H58A 0.9900 ?
C58 H58B 0.9900 ?
C59 H59A 0.9800 ?
C59 H59B 0.9800 ?
C59 H59C 0.9800 ?

loop_
_geom_hbond_atom_site_label_D
_geom_hbond_atom_site_label_H
_geom_hbond_atom_site_label_A
_geom_hbond_site_symmetry_A
_geom_hbond_distance_DH
_geom_hbond_distance_HA
_geom_hbond_distance_DA
_geom_hbond_angle_DHA
_geom_hbond_publ_flag
N11 H11 N3 4_545 0.86 2.16 3.011(2) 169 y
C14 H14 O51 7_566 0.95 2.31 3.249(3) 168 y
C26 H26 N12 4_555 0.95 2.53 3.292(3) 137 y
C22 H22 Cg1 . 0.95 2.84 3.472(3) 125 y

loop_
_geom_torsion_atom_site_label_1
_geom_torsion_atom_site_label_2
_geom_torsion_atom_site_label_3
_geom_torsion_atom_site_label_4
_geom_torsion
_geom_torsion_publ_flag
C7a N1 C2 N3 0.7(2) ?
C13 N1 C2 N3 -177.69(19) ?
C7a N1 C2 C21 -179.10(18) ?
C13 N1 C2 C21 2.5(3) ?
N1 C2 N3 C3a -0.6(2) ?
C21 C2 N3 C3a 179.14(19) ?
C2 N3 C3a C4 -177.9(2) ?
C2 N3 C3a C7a 0.3(2) ?
N3 C3a C4 C5 177.2(2) ?
C7a C3a C4 C5 -0.9(3) ?
C3a C4 C5 C6 2.4(3) ?
C3a C4 C5 C51 -176.51(19) ?
C4 C5 C6 C7 -0.9(3) ?
C51 C5 C6 C7 177.96(19) ?
C5 C6 C7 C7a -2.0(3) ?
C2 N1 C7a C7 -179.7(2) ?
C13 N1 C7a C7 -1.2(3) ?
C2 N1 C7a C3a -0.4(2) ?
C13 N1 C7a C3a 178.03(18) ?
C6 C7 C7a N1 -177.3(2) ?
C6 C7 C7a C3a 3.6(3) ?
N3 C3a C7a N1 0.1(2) ?
C4 C3a C7a N1 178.55(18) ?
N3 C3a C7a C7 179.37(19) ?
C4 C3a C7a C7 -2.1(3) ?
C15 N11 N12 C13 -0.5(2) ?
N11 N12 C13 C14 -0.2(2) ?
N11 N12 C13 N1 179.17(17) ?
C2 N1 C13 N12 -120.5(2) y
C2 N1 C13 C14 58.7(3) y
C7a N1 C13 N12 61.4(3) y
C7a N1 C13 C14 -119.4(2) y
N12 C13 C14 C15 0.7(2) ?
N1 C13 C14 C15 -178.6(2) ?
N12 N11 C15 C14 0.9(2) ?
N12 N11 C15 C16 -174.38(18) ?
C13 C14 C15 N11 -0.9(2) ?
N1 C2 C21 C22 35.2(3) y
N1 C2 C21 C26 -146.5(2) y
N3 C2 C21 C22 -144.6(2) y
N3 C2 C21 C26 33.7(3) y
C13 C14 C15 C16 173.9(2) ?
N11 C15 C16 C17 -42.5(3) ?
C14 C15 C16 C17 143.4(2) y
N11 C15 C16 C19 -163.4(2) ?
N11 C15 C16 C18 77.8(3) ?
C14 C15 C16 C18 -96.2(3) y
C14 C15 C16 C19 22.5(3) y
C26 C21 C22 C23 0.8(3) ?
C2 C21 C22 C23 179.03(19) ?
C21 C22 C23 C24 0.3(3) ?
C22 C23 C24 C25 -0.7(3) ?
C22 C23 C24 Cl24 -179.52(16) ?
C23 C24 C25 C26 -0.2(3) ?
Cl24 C24 C25 C26 178.72(16) ?
C24 C25 C26 C21 1.3(3) ?
C22 C21 C26 C25 -1.6(3) ?
C2 C21 C26 C25 -179.93(18) ?
C4 C5 C51 O51 -9.4(3) y
C6 C5 C51 O51 171.6(2) ?
C4 C5 C51 O52 168.98(18) y
C6 C5 C51 O52 -10.0(3) ?
O51 C51 O52 C52 -2.1(3) ?
C5 C51 O52 C52 179.49(18) y
C51 O52 C52 C53 161.93(19) y
O52 C52 C53 C54 63.2(3) y
C52 C53 C54 C55 -173.9(2) y
C53 C54 C55 C56 -68.1(3) y
C54 C55 C56 C57 -170.9(2) y
C55 C56 C57 C58 179.0(2) y
C56 C57 C58 C59 -173.3(2) y
